data_7225385
loop_
_publ_author_name
'Linder-Patton, Oliver M.'
'Bloch, Witold M.'
'Coghlan, Campbell J.'
'Sumida, Kenji'
'Kitagawa, Susumu'
'Furukawa, Shuhei'
'Doonan, Christian J.'
'Sumby, Christopher J.'

_publ_section_title
;
 Particle size effects in the kinetic trapping of a structurally-locked
 form of a flexible MOF
;
_journal_issue 22
_journal_name_full CrystEngComm
_journal_page_first 4172
_journal_paper_doi 10.1039/C6CE00082G
_journal_volume 18
_journal_year 2016
_chemical_formula_sum 'C30 H34 Cu N4 O8'
_chemical_formula_weight 642.15
_chemical_name_systematic
; 
 ? 
;
_space_group_IT_number 62
_symmetry_cell_setting orthorhombic
_symmetry_space_group_name_Hall '-P 2ac 2n'
_symmetry_space_group_name_H-M 'P n m a'
_atom_sites_solution_hydrogens geom
_atom_sites_solution_primary direct
_atom_sites_solution_secondary difmap
_audit_creation_method SHELXL-97
_audit_update_record
;
2016-02-02 deposited with the CCDC.
2016-02-18 downloaded from the CCDC.
;
_cell_angle_alpha 90.00
_cell_angle_beta 90.00
_cell_angle_gamma 90.00
_cell_formula_units_Z 4
_cell_length_a 10.2536(2)
_cell_length_b 19.8774(4)
_cell_length_c 14.8763(7)
_cell_measurement_reflns_used 4840
_cell_measurement_temperature 150(2)
_cell_measurement_theta_max 29.0053
_cell_measurement_theta_min 2.4596
_cell_volume 3032.01(17)
_computing_cell_refinement
;
CrysAlisPro, Agilent Technologies,
Version 1.171.35.11 (release 16-05-2011 CrysAlis171 .NET)
(compiled May 16 2011,17:55:39)
;
_computing_data_collection
;
CrysAlisPro, Agilent Technologies,
Version 1.171.35.11 (release 16-05-2011 CrysAlis171 .NET)
(compiled May 16 2011,17:55:39)
;
_computing_data_reduction
;
CrysAlisPro, Agilent Technologies,
Version 1.171.35.11 (release 16-05-2011 CrysAlis171 .NET)
(compiled May 16 2011,17:55:39)
;
_computing_molecular_graphics 'X-Seed (Barbour, 2003)'
_computing_publication_material 'CIFTAB (Sheldrick)'
_computing_structure_refinement 'SHELXL-97 (Sheldrick, 1997)'
_computing_structure_solution 'SHELXS-97 (Sheldrick, 1990)'
_diffrn_ambient_temperature 150(2)
_diffrn_detector_area_resol_mean 16.1695
_diffrn_measured_fraction_theta_full 0.987
_diffrn_measured_fraction_theta_max 0.870
_diffrn_measurement_details
;
  1 omega   -9.00   92.00   1.0000  144.0000
omega____ theta____ kappa____ phi______ frames
    -       18.8463   37.0000  -30.0000 101

  2 omega  -13.00   15.00   1.0000  144.0000
omega____ theta____ kappa____ phi______ frames
    -       18.8463  -37.0000 -180.0000 28

  3 omega   71.00   96.00   1.0000  144.0000
omega____ theta____ kappa____ phi______ frames
    -       18.8463 -160.0000  -71.0000 25

  4 omega   -9.00   92.00   1.0000  144.0000
omega____ theta____ kappa____ phi______ frames
    -       18.8463   37.0000 -150.0000 101

;
_diffrn_measurement_device_type 'Xcalibur, Eos'
_diffrn_measurement_method '\w scans'
_diffrn_radiation_monochromator graphite
_diffrn_radiation_source 'Enhance (Mo) X-ray Source'
_diffrn_radiation_type 'Mo K\a'
_diffrn_radiation_wavelength 0.7107
_diffrn_reflns_av_R_equivalents 0.0420
_diffrn_reflns_av_sigmaI/netI 0.0448
_diffrn_reflns_limit_h_max 12
_diffrn_reflns_limit_h_min -13
_diffrn_reflns_limit_k_max 26
_diffrn_reflns_limit_k_min -25
_diffrn_reflns_limit_l_max 19
_diffrn_reflns_limit_l_min -20
_diffrn_reflns_number 14195
_diffrn_reflns_theta_full 27.00
_diffrn_reflns_theta_max 29.07
_diffrn_reflns_theta_min 2.62
_exptl_absorpt_coefficient_mu 0.776
_exptl_absorpt_correction_T_max 1.00000
_exptl_absorpt_correction_T_min 0.84318
_exptl_absorpt_correction_type multi-scan
_exptl_absorpt_process_details
;
CrysAlisPro, Agilent Technologies,
Version 1.171.35.11 (release 16-05-2011 CrysAlis171 .NET)
(compiled May 16 2011,17:55:39)
Empirical absorption correction using spherical harmonics,
 implemented in SCALE3 ABSPACK scaling algorithm.
;
_exptl_crystal_colour blue
_exptl_crystal_density_diffrn 1.407
_exptl_crystal_density_method 'not measured'
_exptl_crystal_description block
_exptl_crystal_F_000 1340
_exptl_crystal_size_max 0.15
_exptl_crystal_size_mid 0.11
_exptl_crystal_size_min 0.08
_refine_diff_density_max 0.758
_refine_diff_density_min -0.444
_refine_diff_density_rms 0.086
_refine_ls_extinction_method none
_refine_ls_goodness_of_fit_ref 1.051
_refine_ls_hydrogen_treatment mixed
_refine_ls_matrix_type full
_refine_ls_number_parameters 219
_refine_ls_number_reflns 3623
_refine_ls_number_restraints 0
_refine_ls_restrained_S_all 1.051
_refine_ls_R_factor_all 0.0643
_refine_ls_R_factor_gt 0.0454
_refine_ls_shift/su_max 0.000
_refine_ls_shift/su_mean 0.000
_refine_ls_structure_factor_coef Fsqd
_refine_ls_weighting_details 'calc w=1/[\s^2^(Fo^2^)+(0.0672P)^2^+2.8510P] where P=(Fo^2^+2Fc^2^)/3'
_refine_ls_weighting_scheme calc
_refine_ls_wR_factor_gt 0.1215
_refine_ls_wR_factor_ref 0.1320
_reflns_number_gt 2888
_reflns_number_total 3623
_reflns_threshold_expression >2sigma(I)
_cod_data_source_file c6ce00082g2.cif
_cod_data_source_block Cu-bcppm-H2O-acetone
_cod_original_sg_symbol_H-M Pnma
_cod_database_code 7225385

loop_
_symmetry_equiv_pos_as_xyz
'x, y, z'
'-x+1/2, -y, z+1/2'
'x+1/2, -y+1/2, -z+1/2'
'-x, y+1/2, -z'
'-x, -y, -z'
'x-1/2, y, -z-1/2'
'-x-1/2, y-1/2, z-1/2'
'x, -y-1/2, z'

loop_
_atom_site_label
_atom_site_type_symbol
_atom_site_fract_x
_atom_site_fract_y
_atom_site_fract_z
_atom_site_U_iso_or_equiv
_atom_site_adp_type
_atom_site_occupancy
_atom_site_symmetry_multiplicity
_atom_site_calc_flag
_atom_site_refinement_flags
Cu1 Cu 0.68572(4) 0.2500 0.25668(3) 0.01308(14) Uani 1 2 d S
O29 O 0.77327(17) -0.17877(8) 0.67123(12) 0.0178(4) Uani 1 1 d .
O1 O 0.9037(3) 0.2500 0.2875(2) 0.0196(6) Uani 1 2 d S
O28 O 0.97466(19) -0.14590(11) 0.63369(17) 0.0393(6) Uani 1 1 d .
N11 N 0.6398(2) 0.17974(9) 0.34854(14) 0.0157(4) Uani 1 1 d .
N12 N 0.55867(18) 0.19038(10) 0.41961(14) 0.0157(4) Uani 1 1 d .
C15 C 0.7022(2) 0.12233(11) 0.36691(18) 0.0179(5) Uani 1 1 d .
H15 H 0.7665 0.1025 0.3293 0.021 Uiso 1 1 calc R
C1 C 0.4770(3) 0.2500 0.4203(3) 0.0166(7) Uani 1 2 d S
H1A H 0.4195 0.2500 0.3668 0.020 Uiso 1 2 calc SR
H1B H 0.4214 0.2500 0.4747 0.020 Uiso 1 2 calc SR
C25 C 0.6789(2) -0.05341(12) 0.60605(19) 0.0213(5) Uani 1 1 d .
H25 H 0.6288 -0.0732 0.6528 0.026 Uiso 1 1 calc R
C24 C 0.7973(2) -0.08241(12) 0.58048(19) 0.0213(5) Uani 1 1 d .
C14 C 0.6601(2) 0.09524(12) 0.44922(18) 0.0181(5) Uani 1 1 d .
C13 C 0.5680(2) 0.14108(12) 0.48090(18) 0.0186(5) Uani 1 1 d .
H13 H 0.5206 0.1380 0.5356 0.022 Uiso 1 1 calc R
C21 C 0.7046(2) 0.03310(12) 0.49308(19) 0.0208(5) Uani 1 1 d .
C26 C 0.6346(2) 0.00407(12) 0.56337(19) 0.0210(5) Uani 1 1 d .
H26 H 0.5550 0.0241 0.5823 0.025 Uiso 1 1 calc R
C27 C 0.8541(3) -0.14034(12) 0.63224(18) 0.0209(5) Uani 1 1 d .
C22 C 0.8201(3) 0.00201(14) 0.4650(2) 0.0318(7) Uani 1 1 d .
H22 H 0.8673 0.0197 0.4153 0.038 Uiso 1 1 calc R
C23 C 0.8657(3) -0.05451(14) 0.5095(2) 0.0314(7) Uani 1 1 d .
H23 H 0.9454 -0.0745 0.4909 0.038 Uiso 1 1 calc R
O43 O 0.3952(5) 0.1350(3) 0.6557(3) 0.1237(18) Uani 1 1 d .
C42 C 0.2297(9) 0.1411(7) 0.7640(5) 0.213(6) Uani 1 1 d .
H42A H 0.2155 0.1858 0.7380 0.319 Uiso 1 1 calc R
H42B H 0.2422 0.1453 0.8291 0.319 Uiso 1 1 calc R
H42C H 0.1537 0.1126 0.7519 0.319 Uiso 1 1 calc R
C40 C 0.3483(6) 0.1101(4) 0.7228(4) 0.0878(18) Uani 1 1 d .
C41 C 0.3986(11) 0.0487(4) 0.7658(5) 0.159(4) Uani 1 1 d .
H41A H 0.3374 0.0116 0.7557 0.238 Uiso 1 1 calc R
H41B H 0.4083 0.0564 0.8306 0.238 Uiso 1 1 calc R
H41C H 0.4836 0.0372 0.7399 0.238 Uiso 1 1 calc R
H7 H 0.922(3) 0.2783(18) 0.311(3) 0.050(13) Uiso 1 1 d .
C52 C 1.1183(6) 0.2500 0.5490(4) 0.0605(15) Uani 1 2 d S
H52A H 1.1381 0.2080 0.5806 0.091 Uiso 0.50 1 calc PR
H52B H 1.1825 0.2843 0.5658 0.091 Uiso 0.50 1 calc PR
H52C H 1.1220 0.2424 0.4840 0.091 Uiso 0.50 1 calc PR
C51 C 0.8708(7) 0.2500 0.5270(5) 0.078(2) Uani 1 2 d S
H51A H 0.8751 0.2010 0.5204 0.117 Uiso 0.50 1 calc PR
H51B H 0.8675 0.2710 0.4675 0.117 Uiso 0.50 1 calc PR
H51C H 0.7924 0.2621 0.5610 0.117 Uiso 0.50 1 calc PR
C50 C 0.9848(9) 0.2734(4) 0.5745(5) 0.062(2) Uani 0.50 1 d P
O53 O 0.9712(8) 0.3179(5) 0.6291(6) 0.134(4) Uani 0.50 1 d P

loop_
_atom_site_aniso_label
_atom_site_aniso_U_11
_atom_site_aniso_U_22
_atom_site_aniso_U_33
_atom_site_aniso_U_23
_atom_site_aniso_U_13
_atom_site_aniso_U_12
Cu1 0.0178(2) 0.0065(2) 0.0149(2) 0.000 0.00015(17) 0.000
O29 0.0212(9) 0.0116(7) 0.0205(9) 0.0049(7) -0.0032(7) -0.0015(6)
O1 0.0202(13) 0.0107(12) 0.0279(15) 0.000 -0.0073(12) 0.000
O28 0.0169(10) 0.0367(11) 0.0645(16) 0.0302(12) 0.0045(10) 0.0058(8)
N11 0.0178(10) 0.0114(9) 0.0178(10) 0.0005(8) 0.0023(9) 0.0016(8)
N12 0.0171(10) 0.0111(9) 0.0189(10) 0.0014(8) -0.0004(8) -0.0005(7)
C15 0.0191(12) 0.0114(10) 0.0232(13) 0.0013(9) 0.0001(10) 0.0021(9)
C1 0.0134(15) 0.0109(14) 0.0255(18) 0.000 0.0005(15) 0.000
C25 0.0183(12) 0.0199(12) 0.0257(13) 0.0070(11) 0.0014(11) -0.0014(9)
C24 0.0195(12) 0.0155(11) 0.0290(14) 0.0067(11) -0.0001(11) 0.0004(9)
C14 0.0176(12) 0.0128(10) 0.0238(13) 0.0058(10) -0.0008(10) -0.0007(9)
C13 0.0178(12) 0.0166(11) 0.0213(12) 0.0041(10) 0.0002(10) -0.0024(9)
C21 0.0209(12) 0.0153(11) 0.0262(13) 0.0058(10) -0.0014(11) 0.0019(9)
C26 0.0164(12) 0.0188(11) 0.0277(14) 0.0058(11) 0.0000(11) 0.0023(9)
C27 0.0208(13) 0.0162(11) 0.0259(14) 0.0066(11) 0.0006(11) 0.0015(9)
C22 0.0275(15) 0.0287(14) 0.0392(17) 0.0195(14) 0.0114(13) 0.0072(11)
C23 0.0254(14) 0.0272(14) 0.0416(17) 0.0140(13) 0.0106(14) 0.0089(11)
O43 0.107(3) 0.187(5) 0.077(3) 0.024(3) 0.036(3) -0.006(3)
C42 0.128(7) 0.401(18) 0.108(6) 0.087(9) 0.052(5) 0.075(10)
C40 0.072(3) 0.138(6) 0.053(3) -0.010(3) 0.024(3) -0.024(4)
C41 0.245(11) 0.092(5) 0.139(7) 0.022(5) 0.104(7) -0.011(6)
C52 0.070(4) 0.062(4) 0.050(3) 0.000 -0.006(3) 0.000
C51 0.079(5) 0.100(5) 0.055(4) 0.000 -0.003(4) 0.000
C50 0.077(5) 0.057(5) 0.051(4) -0.015(4) 0.018(4) -0.015(4)
O53 0.090(5) 0.169(9) 0.142(8) -0.109(7) 0.039(5) -0.042(6)

loop_
_atom_type_symbol
_atom_type_description
_atom_type_scat_dispersion_real
_atom_type_scat_dispersion_imag
_atom_type_scat_source
C C 0.0033 0.0016 'International Tables Vol C Tables 4.2.6.8 and 6.1.1.4'
H H 0.0000 0.0000 'International Tables Vol C Tables 4.2.6.8 and 6.1.1.4'
Cu Cu 0.3201 1.2651 'International Tables Vol C Tables 4.2.6.8 and 6.1.1.4'
N N 0.0061 0.0033 'International Tables Vol C Tables 4.2.6.8 and 6.1.1.4'
O O 0.0106 0.0060 'International Tables Vol C Tables 4.2.6.8 and 6.1.1.4'

loop_
_geom_angle_atom_site_label_1
_geom_angle_atom_site_label_2
_geom_angle_atom_site_label_3
_geom_angle
_geom_angle_site_symmetry_1
_geom_angle_site_symmetry_3
O29 Cu1 O29 93.20(10) 2_654 7_765
O29 Cu1 N11 177.37(7) 2_654 8_565
O29 Cu1 N11 89.38(8) 7_765 8_565
O29 Cu1 N11 89.38(8) 2_654 .
O29 Cu1 N11 177.37(7) 7_765 .
N11 Cu1 N11 88.03(11) 8_565 .
O29 Cu1 O1 85.39(8) 2_654 .
O29 Cu1 O1 85.39(8) 7_765 .
N11 Cu1 O1 95.33(8) 8_565 .
N11 Cu1 O1 95.33(8) . .
C27 O29 Cu1 126.55(16) . 2_655
Cu1 O1 H7 112(3) . .
C15 N11 N12 105.5(2) . .
C15 N11 Cu1 128.33(18) . .
N12 N11 Cu1 124.26(14) . .
C13 N12 N11 111.75(19) . .
C13 N12 C1 129.3(2) . .
N11 N12 C1 119.0(2) . .
N11 C15 C14 111.0(2) . .
N11 C15 H15 124.5 . .
C14 C15 H15 124.5 . .
N12 C1 N12 109.5(3) 8_565 .
N12 C1 H1A 109.8 8_565 .
N12 C1 H1A 109.8 . .
N12 C1 H1B 109.8 8_565 .
N12 C1 H1B 109.8 . .
H1A C1 H1B 108.2 . .
C26 C25 C24 120.1(2) . .
C26 C25 H25 120.0 . .
C24 C25 H25 120.0 . .
C23 C24 C25 118.9(2) . .
C23 C24 C27 120.1(2) . .
C25 C24 C27 120.9(2) . .
C13 C14 C15 104.6(2) . .
C13 C14 C21 127.5(2) . .
C15 C14 C21 127.8(2) . .
N12 C13 C14 107.2(2) . .
N12 C13 H13 126.4 . .
C14 C13 H13 126.4 . .
C26 C21 C22 118.5(2) . .
C26 C21 C14 121.4(2) . .
C22 C21 C14 120.1(2) . .
C25 C26 C21 121.1(2) . .
C25 C26 H26 119.4 . .
C21 C26 H26 119.4 . .
O28 C27 O29 126.1(2) . .
O28 C27 C24 117.6(2) . .
O29 C27 C24 116.3(2) . .
C23 C22 C21 120.0(3) . .
C23 C22 H22 120.0 . .
C21 C22 H22 120.0 . .
C24 C23 C22 121.3(3) . .
C24 C23 H23 119.4 . .
C22 C23 H23 119.4 . .
C40 C42 H42A 109.5 . .
C40 C42 H42B 109.5 . .
H42A C42 H42B 109.5 . .
C40 C42 H42C 109.5 . .
H42A C42 H42C 109.5 . .
H42B C42 H42C 109.5 . .
O43 C40 C41 123.8(7) . .
O43 C40 C42 119.5(7) . .
C41 C40 C42 116.7(6) . .
C40 C41 H41A 109.5 . .
C40 C41 H41B 109.5 . .
H41A C41 H41B 109.5 . .
C40 C41 H41C 109.5 . .
H41A C41 H41C 109.5 . .
H41B C41 H41C 109.5 . .
C50 C52 H52A 109.5 . .
C50 C52 H52B 109.5 . .
H52A C52 H52B 109.5 . .
C50 C52 H52C 109.5 . .
H52A C52 H52C 109.5 . .
H52B C52 H52C 109.5 . .
C50 C51 H51A 109.5 . .
C50 C51 H51B 109.5 . .
H51A C51 H51B 109.5 . .
C50 C51 H51C 109.5 . .
H51A C51 H51C 109.5 . .
H51B C51 H51C 109.5 . .
O53 C50 C51 118.1(9) . .
O53 C50 C52 120.3(8) . .
C51 C50 C52 121.2(6) . .

loop_
_geom_bond_atom_site_label_1
_geom_bond_atom_site_label_2
_geom_bond_distance
_geom_bond_site_symmetry_2
Cu1 O29 1.9486(16) 2_654
Cu1 O29 1.9487(16) 7_765
Cu1 N11 2.010(2) 8_565
Cu1 N11 2.010(2) .
Cu1 O1 2.282(3) .
O29 C27 1.267(3) .
O29 Cu1 1.9486(16) 2_655
O1 H7 0.69(3) .
O28 C27 1.242(3) .
N11 C15 1.337(3) .
N11 N12 1.362(3) .
N12 C13 1.342(3) .
N12 C1 1.451(3) .
C15 C14 1.405(3) .
C15 H15 0.9500 .
C1 N12 1.451(3) 8_565
C1 H1A 0.9900 .
C1 H1B 0.9900 .
C25 C26 1.384(3) .
C25 C24 1.397(4) .
C25 H25 0.9500 .
C24 C23 1.384(4) .
C24 C27 1.502(3) .
C14 C13 1.395(3) .
C14 C21 1.470(3) .
C13 H13 0.9500 .
C21 C26 1.394(4) .
C21 C22 1.400(4) .
C26 H26 0.9500 .
C22 C23 1.385(4) .
C22 H22 0.9500 .
C23 H23 0.9500 .
O43 C40 1.214(6) .
C42 C40 1.495(10) .
C42 H42A 0.9800 .
C42 H42B 0.9800 .
C42 H42C 0.9800 .
C40 C41 1.471(10) .
C41 H41A 0.9800 .
C41 H41B 0.9800 .
C41 H41C 0.9800 .
C52 C50 1.494(11) .
C52 H52A 0.9800 .
C52 H52B 0.9800 .
C52 H52C 0.9800 .
C51 C50 1.443(11) .
C51 H51A 0.9800 .
C51 H51B 0.9800 .
C51 H51C 0.9800 .
C50 O53 1.209(10) .

loop_
_geom_torsion_atom_site_label_1
_geom_torsion_atom_site_label_2
_geom_torsion_atom_site_label_3
_geom_torsion_atom_site_label_4
_geom_torsion
_geom_torsion_site_symmetry_1
_geom_torsion_site_symmetry_4
O29 Cu1 N11 C15 41.9(2) 2_654 .
O29 Cu1 N11 C15 -149.1(16) 7_765 .
N11 Cu1 N11 C15 -138.56(18) 8_565 .
O1 Cu1 N11 C15 -43.4(2) . .
O29 Cu1 N11 N12 -156.38(19) 2_654 .
O29 Cu1 N11 N12 12.6(18) 7_765 .
N11 Cu1 N11 N12 23.1(2) 8_565 .
O1 Cu1 N11 N12 118.32(18) . .
C15 N11 N12 C13 -0.6(3) . .
Cu1 N11 N12 C13 -165.79(16) . .
C15 N11 N12 C1 179.5(2) . .
Cu1 N11 N12 C1 14.3(3) . .
N12 N11 C15 C14 0.9(3) . .
Cu1 N11 C15 C14 165.26(17) . .
C13 N12 C1 N12 118.5(3) . 8_565
N11 N12 C1 N12 -61.5(4) . 8_565
C26 C25 C24 C23 -2.9(4) . .
C26 C25 C24 C27 173.5(2) . .
N11 C15 C14 C13 -0.8(3) . .
N11 C15 C14 C21 -179.9(2) . .
N11 N12 C13 C14 0.1(3) . .
C1 N12 C13 C14 -180.0(2) . .
C15 C14 C13 N12 0.4(3) . .
C21 C14 C13 N12 179.5(2) . .
C13 C14 C21 C26 16.2(4) . .
C15 C14 C21 C26 -164.9(3) . .
C13 C14 C21 C22 -163.3(3) . .
C15 C14 C21 C22 15.5(4) . .
C24 C25 C26 C21 1.6(4) . .
C22 C21 C26 C25 1.4(4) . .
C14 C21 C26 C25 -178.2(2) . .
Cu1 O29 C27 O28 8.6(4) 2_655 .
Cu1 O29 C27 C24 -170.74(17) 2_655 .
C23 C24 C27 O28 26.2(4) . .
C25 C24 C27 O28 -150.2(3) . .
C23 C24 C27 O29 -154.5(3) . .
C25 C24 C27 O29 29.2(4) . .
C26 C21 C22 C23 -3.0(5) . .
C14 C21 C22 C23 176.5(3) . .
C25 C24 C23 C22 1.3(5) . .
C27 C24 C23 C22 -175.1(3) . .
C21 C22 C23 C24 1.7(5) . .
